data_4001509
loop_
_publ_author_name
'Wei, Xiaolan'
'Carroll, Patrick J.'
'Sneddon, Larry G.'

_publ_section_title
;
 Ruthenium-Catalyzed Ring-Opening Polymerization Syntheses of
 Poly(organodecaboranes):&#x00A0; New Single-Source Boron-Carbide
 Precursors
;
_journal_issue 5
_journal_name_full 'Chemistry of Materials'
_journal_page_first 1113
_journal_paper_doi 10.1021/cm0524603
_journal_volume 18
_journal_year 2006
_chemical_formula_sum 'C7 H36 B20'
_chemical_formula_weight 336.56
_space_group_IT_number 14
_symmetry_cell_setting monoclinic
_symmetry_Int_Tables_number 14
_symmetry_space_group_name_Hall '-P 2ybc'
_symmetry_space_group_name_H-M 'P 1 21/c 1'
_atom_sites_solution_hydrogens geom
_atom_sites_solution_primary direct
_atom_sites_solution_secondary difmap
_audit_creation_method SHELXL
_cell_angle_alpha 90.00
_cell_angle_beta 90.056(1)
_cell_angle_gamma 90.00
_cell_formula_units_Z 4
_cell_length_a 12.1819(2)
_cell_length_b 15.9470(3)
_cell_length_c 11.0751(2)
_cell_measurement_temperature 200(2)
_cell_volume 2151.50(7)
_computing_structure_refinement 'SHELXL-93 (Sheldrick, 1993)'
_computing_structure_solution 'SIR92 (Altomare, 1993)'
_diffrn_ambient_temperature 200(2)
_diffrn_measurement_device 'image plate area detector'
_diffrn_measurement_device_type 'Rigaku R-AXIS IIc'
_diffrn_measurement_method 'phi oscillations'
_diffrn_radiation_monochromator graphite
_diffrn_radiation_source 'rotating anode'
_diffrn_radiation_type MoK\a
_diffrn_radiation_wavelength 0.71069
_diffrn_reflns_av_R_equivalents 0.0523
_diffrn_reflns_av_sigmaI/netI 0.0342
_diffrn_reflns_limit_h_max 14
_diffrn_reflns_limit_h_min -14
_diffrn_reflns_limit_k_max 18
_diffrn_reflns_limit_k_min -19
_diffrn_reflns_limit_l_max 13
_diffrn_reflns_limit_l_min -13
_diffrn_reflns_number 16287
_diffrn_reflns_theta_max 25.35
_diffrn_reflns_theta_min 2.55
_exptl_absorpt_coefficient_mu 0.044
_exptl_absorpt_correction_type none
_exptl_crystal_density_diffrn 1.039
_exptl_crystal_F_000 712
_exptl_crystal_size_max 0.36
_exptl_crystal_size_mid 0.20
_exptl_crystal_size_min 0.08
_refine_diff_density_max 0.148
_refine_diff_density_min -0.177
_refine_diff_density_rms 0.034
_refine_ls_extinction_method none
_refine_ls_goodness_of_fit_all 1.131
_refine_ls_goodness_of_fit_obs 1.133
_refine_ls_hydrogen_treatment mixed
_refine_ls_matrix_type full
_refine_ls_number_parameters 395
_refine_ls_number_reflns 3866
_refine_ls_number_restraints 92
_refine_ls_restrained_S_all 1.161
_refine_ls_restrained_S_obs 1.166
_refine_ls_R_factor_all 0.0798
_refine_ls_R_factor_obs 0.0707
_refine_ls_shift/esd_max -0.010
_refine_ls_shift/esd_mean 0.001
_refine_ls_structure_factor_coef Fsqd
_refine_ls_weighting_details 'w=1/[\s^2^(Fo^2^)+(0.0374P)^2^+1.1536P] where P=(Fo^2^+2Fc^2^)/3'
_refine_ls_weighting_scheme calc
_refine_ls_wR_factor_all 0.1464
_refine_ls_wR_factor_obs 0.1393
_reflns_number_observed 3517
_reflns_number_total 3866
_reflns_observed_criterion >2sigma(I)
_cod_data_source_file cm0524603si20051104_125740.cif
_cod_data_source_block UP3193
_cod_depositor_comments
;
The following automatic conversions were performed:

'_refine_ls_weighting_scheme' value 'calc
w=1/[\s^2^(Fo^2^)+(0.0374P)^2^+1.1536P] where P=(Fo^2^+2Fc^2^)/3' was
changed to 'calc'. New tag '_refine_ls_weighting_details' was
created. The value of the new tag was set to
'w=1/[\s^2^(Fo^2^)+(0.0374P)^2^+1.1536P] where P=(Fo^2^+2Fc^2^)/3'.

Automatic conversion script
Id: cif_fix_values 3143 2015-03-26 13:38:13Z robertas 
;
_cod_original_sg_symbol_H-M 'P 21/c     '
_cod_database_code 4001509

loop_
_symmetry_equiv_pos_as_xyz
'x, y, z'
'-x, y+1/2, -z+1/2'
'-x, -y, -z'
'x, -y-1/2, z-1/2'

loop_
_atom_site_aniso_label
_atom_site_aniso_U_11
_atom_site_aniso_U_22
_atom_site_aniso_U_33
_atom_site_aniso_U_23
_atom_site_aniso_U_13
_atom_site_aniso_U_12
C2 0.071(2) 0.0332(15) 0.033(2) -0.0037(13) 0.009(2) 0.0027(14)
C5 0.092(3) 0.036(2) 0.039(2) 0.0050(14) 0.017(2) 0.008(2)
C1 0.066(5) 0.040(4) 0.050(4) -0.004(3) 0.001(4) -0.008(4)
C3 0.076(5) 0.037(4) 0.059(5) -0.004(4) 0.004(4) 0.018(4)
C4 0.048(3) 0.041(4) 0.067(5) -0.005(3) 0.020(4) -0.007(3)
C6 0.049(4) 0.041(3) 0.079(5) -0.006(4) 0.007(4) -0.003(3)
C7 0.087(6) 0.047(5) 0.038(4) -0.014(4) -0.003(5) 0.014(5)
C1' 0.067(5) 0.031(4) 0.097(8) 0.009(6) -0.003(7) -0.009(4)
C3' 0.071(6) 0.031(4) 0.165(12) -0.007(7) 0.029(7) -0.009(4)
C4' 0.044(4) 0.035(4) 0.103(7) -0.029(5) -0.037(5) 0.007(3)
C6' 0.120(7) 0.026(3) 0.089(6) -0.019(4) -0.073(5) 0.013(4)
C7' 0.107(8) 0.055(6) 0.054(5) 0.037(5) 0.042(5) 0.048(6)
B1 0.049(2) 0.049(2) 0.033(2) 0.006(2) -0.008(2) -0.002(2)
B2 0.054(2) 0.039(2) 0.027(2) -0.0026(14) 0.003(2) -0.005(2)
B3 0.043(2) 0.041(2) 0.039(2) 0.006(2) 0.005(2) -0.002(2)
B4 0.053(2) 0.041(2) 0.040(2) 0.008(2) -0.005(2) 0.004(2)
B5 0.051(2) 0.047(2) 0.047(2) 0.008(2) -0.006(2) -0.010(2)
B6 0.053(2) 0.035(2) 0.030(2) -0.0031(14) 0.003(2) -0.004(2)
B7 0.046(2) 0.036(2) 0.043(2) 0.0009(15) 0.000(2) 0.002(2)
B8 0.055(2) 0.034(2) 0.047(2) 0.006(2) -0.010(2) 0.001(2)
B9 0.068(3) 0.043(2) 0.046(2) 0.006(2) 0.000(2) 0.020(2)
B10 0.050(2) 0.055(2) 0.055(2) 0.016(2) 0.006(2) 0.009(2)
B1' 0.042(2) 0.048(2) 0.032(2) -0.005(2) 0.0038(15) 0.001(2)
B2' 0.046(2) 0.040(2) 0.032(2) 0.0009(14) 0.0033(15) 0.0042(15)
B3' 0.044(2) 0.040(2) 0.036(2) -0.0079(15) 0.005(2) -0.001(2)
B4' 0.046(2) 0.039(2) 0.041(2) -0.002(2) 0.003(2) 0.0080(15)
B5' 0.047(2) 0.046(2) 0.039(2) -0.002(2) 0.006(2) -0.006(2)
B6' 0.054(2) 0.038(2) 0.032(2) 0.0056(14) 0.004(2) 0.002(2)
B7' 0.044(2) 0.038(2) 0.037(2) 0.0027(15) 0.006(2) 0.0044(15)
B8' 0.056(2) 0.031(2) 0.044(2) 0.0004(15) 0.011(2) 0.0012(15)
B9' 0.059(2) 0.047(2) 0.043(2) 0.004(2) 0.001(2) 0.016(2)
B10' 0.041(2) 0.057(2) 0.042(2) -0.005(2) 0.003(2) 0.005(2)

loop_
_atom_site_label
_atom_site_type_symbol
_atom_site_fract_x
_atom_site_fract_y
_atom_site_fract_z
_atom_site_U_iso_or_equiv
_atom_site_thermal_displace_type
_atom_site_occupancy
_atom_site_calc_flag
_atom_site_refinement_flags
_atom_site_disorder_group
C2 C 0.2897(3) -0.0920(2) 0.0501(3) 0.0459(8) Uani 1 d DU .
H2 H 0.3202(3) -0.0839(2) -0.0308(3) 0.061 Uiso 0.535(6) calc PR 1
H2' H 0.2875(3) -0.0900(2) -0.0383(3) 0.061 Uiso 0.465(6) calc PR 2
C5 C 0.2276(3) 0.0848(2) 0.0521(3) 0.0557(9) Uani 1 d DU .
H5 H 0.2084(3) 0.0801(2) -0.0336(3) 0.074 Uiso 0.535(6) calc PR 1
H5' H 0.2774(3) 0.0935(2) -0.0162(3) 0.074 Uiso 0.465(6) calc PR 2
C1 C 0.3391(7) -0.0240(6) 0.1363(7) 0.052(2) Uani 0.535(6) d PDU 1
H1 H 0.4089(7) -0.0384(6) 0.1752(7) 0.070 Uiso 0.535(6) calc PR 1
C3 C 0.1668(8) -0.0666(6) 0.0481(8) 0.058(2) Uani 0.535(6) d PDU 1
H3A H 0.1422(8) -0.0574(6) -0.0342(8) 0.076 Uiso 0.535(6) calc PR 1
H3B H 0.1220(8) -0.1104(6) 0.0838(8) 0.076 Uiso 0.535(6) calc PR 1
C4 C 0.1580(5) 0.0140(4) 0.1214(7) 0.052(2) Uani 0.535(6) d PDU 1
H4 H 0.0851(5) 0.0297(4) 0.1512(7) 0.069 Uiso 0.535(6) calc PR 1
C6 C 0.3374(5) 0.0595(4) 0.0624(7) 0.056(2) Uani 0.535(6) d PDU 1
H6A H 0.3799(5) 0.1022(4) 0.1037(7) 0.075 Uiso 0.535(6) calc PR 1
H6B H 0.3689(5) 0.0507(4) -0.0170(7) 0.075 Uiso 0.535(6) calc PR 1
C7 C 0.2477(9) -0.0056(7) 0.2170(7) 0.057(3) Uani 0.535(6) d PDU 1
H7A H 0.2628(9) 0.0424(7) 0.2682(7) 0.076 Uiso 0.535(6) calc PR 1
H7B H 0.2284(9) -0.0535(7) 0.2666(7) 0.076 Uiso 0.535(6) calc PR 1
C1' C 0.1820(8) -0.0548(6) 0.1004(10) 0.065(3) Uani 0.465(6) d PDU 2
H1' H 0.1215(8) -0.0948(6) 0.1088(10) 0.087 Uiso 0.465(6) calc PR 2
C3' C 0.3743(8) -0.0265(7) 0.0965(13) 0.089(4) Uani 0.465(6) d PDU 2
H3A' H 0.4245(8) -0.0517(7) 0.1542(13) 0.118 Uiso 0.465(6) calc PR 2
H3B' H 0.4162(8) -0.0031(7) 0.0302(13) 0.118 Uiso 0.465(6) calc PR 2
C4' C 0.3045(6) 0.0397(4) 0.1559(8) 0.061(3) Uani 0.465(6) d PDU 2
H4' H 0.3429(6) 0.0776(4) 0.2112(8) 0.081 Uiso 0.465(6) calc PR 2
C6' C 0.1580(8) 0.0219(4) 0.0140(8) 0.078(3) Uani 0.465(6) d PDU 2
H6A' H 0.1728(8) 0.0071(4) -0.0693(8) 0.104 Uiso 0.465(6) calc PR 2
H6B' H 0.0820(8) 0.0394(4) 0.0207(8) 0.104 Uiso 0.465(6) calc PR 2
C7' C 0.2131(11) -0.0120(8) 0.2106(8) 0.072(3) Uani 0.465(6) d PDU 2
H7A' H 0.2394(11) -0.0503(8) 0.2722(8) 0.096 Uiso 0.465(6) calc PR 2
H7B' H 0.1544(11) 0.0224(8) 0.2427(8) 0.096 Uiso 0.465(6) calc PR 2
B1 B 0.4035(3) -0.3162(2) 0.2453(3) 0.0439(8) Uani 1 d . .
B2 B 0.3044(3) -0.2361(2) 0.2281(3) 0.0401(8) Uani 1 d . .
B3 B 0.2658(3) -0.3425(2) 0.2140(3) 0.0412(8) Uani 1 d . .
B4 B 0.3712(3) -0.4096(2) 0.1672(3) 0.0447(8) Uani 1 d . .
B5 B 0.4362(3) -0.2267(2) 0.1618(4) 0.0485(9) Uani 1 d . .
B6 B 0.3133(3) -0.1847(2) 0.0914(3) 0.0396(8) Uani 1 d . .
B7 B 0.2156(3) -0.2689(2) 0.1106(3) 0.0418(8) Uani 1 d . .
B8 B 0.2598(3) -0.3839(2) 0.0687(4) 0.0455(9) Uani 1 d . .
B9 B 0.3959(4) -0.3976(2) 0.0152(4) 0.0525(10) Uani 1 d . .
B10 B 0.4805(3) -0.3428(2) 0.1207(4) 0.0532(10) Uani 1 d . .
B1' B 0.1035(3) 0.3020(2) 0.2523(3) 0.0404(8) Uani 1 d . .
B2' B 0.2110(3) 0.2298(2) 0.2281(3) 0.0393(8) Uani 1 d . .
B3' B 0.2345(3) 0.3382(2) 0.2060(3) 0.0400(8) Uani 1 d . .
B4' B 0.1134(3) 0.3964(2) 0.1681(3) 0.0418(8) Uani 1 d . .
B5' B 0.0754(3) 0.2095(2) 0.1751(3) 0.0442(8) Uani 1 d . .
B6' B 0.1945(3) 0.1758(2) 0.0922(3) 0.0412(8) Uani 1 d . .
B7' B 0.2836(3) 0.2663(2) 0.0997(3) 0.0397(8) Uani 1 d . .
B8' B 0.2187(3) 0.3771(2) 0.0600(3) 0.0437(8) Uani 1 d . .
B9' B 0.0770(3) 0.3792(2) 0.0203(4) 0.0497(9) Uani 1 d . .
B10' B 0.0113(3) 0.3198(2) 0.1355(3) 0.0469(9) Uani 1 d . .
H1 H 0.4450(26) -0.3182(18) 0.3346(29) 0.057(10) Uiso 1 d . .
H2 H 0.2782(24) -0.2002(17) 0.3004(27) 0.048(9) Uiso 1 d . .
H3 H 0.2033(25) -0.3661(19) 0.2727(29) 0.056(9) Uiso 1 d . .
H4 H 0.3792(23) -0.4721(18) 0.2104(26) 0.047(8) Uiso 1 d . .
H5 H 0.4969(24) -0.1828(17) 0.1880(25) 0.045(8) Uiso 1 d . .
H7 H 0.1239(24) -0.2534(20) 0.1023(28) 0.049(8) Uiso 1 d . .
H8 H 0.1922(27) -0.4282(20) 0.0436(29) 0.064(10) Uiso 1 d . .
H9 H 0.4232(27) -0.4439(21) -0.0544(30) 0.067(10) Uiso 1 d . .
H10 H 0.5735(29) -0.3599(20) 0.1201(30) 0.073(11) Uiso 1 d . .
H56 H 0.4072(27) -0.2127(19) 0.0564(29) 0.058(10) Uiso 1 d . .
H67 H 0.2608(22) -0.2428(19) 0.0251(27) 0.045(8) Uiso 1 d . .
H89 H 0.3067(27) -0.3602(20) -0.0219(30) 0.064(10) Uiso 1 d . .
H910 H 0.4569(26) -0.3289(21) 0.0071(29) 0.064(10) Uiso 1 d . .
H1' H 0.0680(23) 0.3061(17) 0.3444(26) 0.042(8) Uiso 1 d . .
H2' H 0.2510(23) 0.1980(17) 0.3061(26) 0.044(8) Uiso 1 d . .
H3' H 0.2957(24) 0.3704(18) 0.2594(28) 0.049(8) Uiso 1 d . .
H4' H 0.0967(24) 0.4577(19) 0.2069(27) 0.053(9) Uiso 1 d . .
H5' H 0.0162(29) 0.1618(21) 0.2120(33) 0.076(11) Uiso 1 d . .
H7' H 0.3716(24) 0.2592(20) 0.0852(29) 0.051(9) Uiso 1 d . .
H8' H 0.2745(24) 0.4243(18) 0.0149(27) 0.050(9) Uiso 1 d . .
H9' H 0.0305(26) 0.4195(21) -0.0455(31) 0.071(11) Uiso 1 d . .
H10' H -0.0742(23) 0.3265(16) 0.1508(24) 0.038(7) Uiso 1 d . .
H56' H 0.0850(28) 0.1937(20) 0.0619(31) 0.066(10) Uiso 1 d . .
H67' H 0.2310(21) 0.2313(17) 0.0107(24) 0.037(8) Uiso 1 d . .
H89' H 0.1619(26) 0.3475(19) -0.0275(29) 0.058(9) Uiso 1 d . .
H9X H 0.0241(26) 0.3094(20) 0.0227(29) 0.059(9) Uiso 1 d . .

loop_
_atom_type_symbol
_atom_type_description
_atom_type_scat_dispersion_real
_atom_type_scat_dispersion_imag
_atom_type_scat_source
C C 0.0033 0.0016 'International Tables Vol C Tables 4.2.6.8 and 6.1.1.4'
H H 0.0000 0.0000 'International Tables Vol C Tables 4.2.6.8 and 6.1.1.4'
B B 0.0013 0.0007 'International Tables Vol C Tables 4.2.6.8 and 6.1.1.4'

loop_
_geom_angle_atom_site_label_1
_geom_angle_atom_site_label_2
_geom_angle_atom_site_label_3
_geom_angle
C1' C2 C3' 100.7(5)
C3 C2 C1 101.5(4)
C1' C2 B6 114.3(4)
C3 C2 B6 115.2(4)
C3' C2 B6 114.5(5)
C1 C2 B6 113.8(4)
C6' C5 B6' 126.9(5)
C6 C5 B6' 119.2(4)
C6 C5 C4 105.2(4)
B6' C5 C4 112.2(3)
C6' C5 C4' 104.1(4)
B6' C5 C4' 110.6(3)
C7 C1 C6 98.0(7)
C7 C1 C2 102.7(6)
C6 C1 C2 105.5(6)
C4 C3 C2 106.3(6)
C3 C4 C7 98.3(6)
C3 C4 C5 107.5(5)
C7 C4 C5 95.5(5)
C5 C6 C1 107.5(5)
C1 C7 C4 99.2(6)
C7' C1' C2 105.2(8)
C7' C1' C6' 101.2(7)
C2 C1' C6' 103.7(7)
C4' C3' C2 103.9(6)
C3' C4' C7' 102.0(7)
C3' C4' C5 108.8(8)
C7' C4' C5 95.7(5)
C5 C6' C1' 105.3(5)
C1' C7' C4' 96.4(7)
B10 B1 B5 69.7(2)
B10 B1 B3 107.6(3)
B5 B1 B3 107.9(3)
B10 B1 B4 61.4(2)
B5 B1 B4 118.7(3)
B3 B1 B4 59.5(2)
B10 B1 B2 117.6(3)
B5 B1 B2 60.6(2)
B3 B1 B2 60.1(2)
B4 B1 B2 113.9(3)
B10 B1 H1 117.3(16)
B5 B1 H1 113.0(16)
B3 B1 H1 126.9(16)
B4 B1 H1 120.9(16)
B2 B1 H1 115.2(16)
B6 B2 B1 113.3(3)
B6 B2 B3 113.3(2)
B1 B2 B3 59.8(2)
B6 B2 B7 62.3(2)
B1 B2 B7 106.4(2)
B3 B2 B7 59.3(2)
B6 B2 B5 62.6(2)
B1 B2 B5 59.1(2)
B3 B2 B5 106.6(3)
B7 B2 B5 105.9(3)
B6 B2 H2 115.9(16)
B1 B2 H2 121.8(16)
B3 B2 H2 121.1(16)
B7 B2 H2 122.9(17)
B5 B2 H2 123.7(17)
B8 B3 B4 61.6(2)
B8 B3 B7 68.6(2)
B4 B3 B7 118.2(3)
B8 B3 B1 108.1(3)
B4 B3 B1 60.4(2)
B7 B3 B1 107.6(3)
B8 B3 B2 117.2(3)
B4 B3 B2 114.7(3)
B7 B3 B2 60.4(2)
B1 B3 B2 60.1(2)
B8 B3 H3 113.5(17)
B4 B3 H3 119.2(16)
B7 B3 H3 112.7(17)
B1 B3 H3 129.9(17)
B2 B3 H3 118.3(17)
B9 B4 B3 110.6(3)
B9 B4 B1 110.3(3)
B3 B4 B1 60.2(2)
B9 B4 B10 61.3(2)
B3 B4 B10 105.6(3)
B1 B4 B10 58.1(2)
B9 B4 B8 60.8(2)
B3 B4 B8 58.9(2)
B1 B4 B8 105.9(2)
B10 B4 B8 104.7(3)
B9 B4 H4 120.4(15)
B3 B4 H4 119.0(15)
B1 B4 H4 121.7(15)
B10 B4 H4 126.6(15)
B8 B4 H4 122.4(15)
B1 B5 B2 60.3(2)
B1 B5 B6 109.9(3)
B2 B5 B6 57.4(2)
B1 B5 B10 54.6(2)
B2 B5 B10 105.3(2)
B6 B5 B10 118.1(3)
B1 B5 H5 123.7(15)
B2 B5 H5 125.1(16)
B6 B5 H5 116.7(15)
B10 B5 H5 119.4(15)
B1 B5 H56 125.5(15)
B2 B5 H56 98.5(15)
B6 B5 H56 45.2(15)
B10 B5 H56 91.7(15)
H5 B5 H56 109.7(21)
C2 B6 B2 133.6(3)
C2 B6 B7 127.7(3)
B2 B6 B7 60.1(2)
C2 B6 B5 128.4(3)
B2 B6 B5 60.0(2)
B7 B6 B5 102.6(2)
C2 B6 H56 113.6(14)
B2 B6 H56 99.0(15)
B7 B6 H56 111.3(14)
B5 B6 H56 43.0(14)
C2 B6 H67 113.7(13)
B2 B6 H67 97.0(13)
B7 B6 H67 40.4(13)
B5 B6 H67 111.9(12)
H56 B6 H67 91.1(18)
B3 B7 B2 60.3(2)
B3 B7 B6 110.2(3)
B2 B7 B6 57.6(2)
B3 B7 B8 55.5(2)
B2 B7 B8 106.4(2)
B6 B7 B8 119.0(3)
B3 B7 H7 122.5(16)
B2 B7 H7 126.1(16)
B6 B7 H7 118.1(16)
B8 B7 H7 116.7(16)
B3 B7 H67 127.1(14)
B2 B7 H67 101.6(14)
B6 B7 H67 48.0(14)
B8 B7 H67 90.7(14)
H7 B7 H67 108.4(21)
B3 B8 B9 108.5(3)
B3 B8 B4 59.4(2)
B9 B8 B4 57.8(2)
B3 B8 B7 55.9(2)
B9 B8 B7 116.7(3)
B4 B8 B7 106.1(3)
B3 B8 H8 120.0(17)
B9 B8 H8 121.7(17)
B4 B8 H8 124.4(17)
B7 B8 H8 116.5(17)
B3 B8 H89 128.7(15)
B9 B8 H89 47.3(15)
B4 B8 H89 102.6(16)
B7 B8 H89 92.0(15)
H8 B8 H89 109.7(22)
B4 B9 B8 61.5(2)
B4 B9 B10 61.0(2)
B8 B9 B10 105.1(3)
B4 B9 H9 130.8(17)
B8 B9 H9 126.2(17)
B10 B9 H9 127.0(17)
B4 B9 H89 102.2(15)
B8 B9 H89 43.2(15)
B10 B9 H89 117.5(14)
H9 B9 H89 109.5(22)
B4 B9 H910 104.8(15)
B8 B9 H910 116.3(14)
B10 B9 H910 46.9(14)
H9 B9 H910 109.4(22)
H89 B9 H910 93.9(19)
B1 B10 B4 60.5(2)
B1 B10 B9 109.3(3)
B4 B10 B9 57.7(2)
B1 B10 B5 55.8(2)
B4 B10 B5 106.8(3)
B9 B10 B5 116.8(3)
B1 B10 H10 126.4(17)
B4 B10 H10 126.1(17)
B9 B10 H10 116.2(17)
B5 B10 H10 119.0(17)
B1 B10 H910 127.5(15)
B4 B10 H910 102.4(15)
B9 B10 H910 47.8(15)
B5 B10 H910 90.2(15)
H10 B10 H910 104.3(23)
B10' B1' B5' 69.2(2)
B10' B1' B2' 118.2(3)
B5' B1' B2' 61.1(2)
B10' B1' B3' 108.3(3)
B5' B1' B3' 108.1(3)
B2' B1' B3' 60.0(2)
B10' B1' B4' 60.9(2)
B5' B1' B4' 118.3(3)
B2' B1' B4' 115.0(2)
B3' B1' B4' 60.7(2)
B10' B1' H1' 115.1(15)
B5' B1' H1' 115.1(14)
B2' B1' H1' 117.8(15)
B3' B1' H1' 126.7(15)
B4' B1' H1' 117.5(14)
B6' B2' B1' 111.6(3)
B6' B2' B3' 112.4(3)
B1' B2' B3' 60.2(2)
B6' B2' B7' 61.8(2)
B1' B2' B7' 106.2(2)
B3' B2' B7' 59.2(2)
B6' B2' B5' 61.4(2)
B1' B2' B5' 58.7(2)
B3' B2' B5' 106.3(2)
B7' B2' B5' 105.0(3)
B6' B2' H2' 119.7(14)
B1' B2' H2' 120.2(14)
B3' B2' H2' 118.8(14)
B7' B2' H2' 123.6(15)
B5' B2' H2' 125.3(15)
B8' B3' B7' 69.3(2)
B8' B3' B2' 117.3(3)
B7' B3' B2' 60.5(2)
B8' B3' B1' 106.6(3)
B7' B3' B1' 106.8(2)
B2' B3' B1' 59.8(2)
B8' B3' B4' 60.5(2)
B7' B3' B4' 117.6(3)
B2' B3' B4' 113.9(3)
B1' B3' B4' 59.7(2)
B8' B3' H3' 114.5(16)
B7' B3' H3' 116.3(16)
B2' B3' H3' 120.0(16)
B1' B3' H3' 128.1(16)
B4' B3' H3' 116.8(15)
B9' B4' B1' 110.4(3)
B9' B4' B10' 61.2(2)
B1' B4' B10' 58.5(2)
B9' B4' B8' 61.2(2)
B1' B4' B8' 104.9(2)
B10' B4' B8' 104.4(2)
B9' B4' B3' 110.7(3)
B1' B4' B3' 59.7(2)
B10' B4' B3' 105.5(2)
B8' B4' B3' 58.4(2)
B9' B4' H4' 118.1(16)
B1' B4' H4' 122.8(16)
B10' B4' H4' 124.5(16)
B8' B4' H4' 123.7(16)
B3' B4' H4' 121.8(16)
B1' B5' B2' 60.2(2)
B1' B5' B6' 110.2(3)
B2' B5' B6' 58.3(2)
B1' B5' B10' 55.3(2)
B2' B5' B10' 106.2(2)
B6' B5' B10' 118.2(2)
B1' B5' H5' 121.4(18)
B2' B5' H5' 126.7(19)
B6' B5' H5' 120.1(17)
B10' B5' H5' 115.4(17)
B1' B5' H56' 129.0(15)
B2' B5' H56' 105.8(16)
B6' B5' H56' 50.9(15)
B10' B5' H56' 89.7(15)
H5' B5' H56' 106.3(24)
C5 B6' B2' 132.1(3)
C5 B6' B5' 128.9(3)
B2' B6' B5' 60.3(2)
C5 B6' B7' 126.6(3)
B2' B6' B7' 59.9(2)
B5' B6' B7' 102.9(2)
C5 B6' H56' 111.3(14)
B2' B6' H56' 102.4(14)
B5' B6' H56' 45.2(14)
B7' B6' H56' 114.8(14)
C5 B6' H67' 109.5(12)
B2' B6' H67' 102.6(12)
B5' B6' H67' 114.5(11)
B7' B6' H67' 46.0(11)
H56' B6' H67' 91.2(17)
B3' B7' B2' 60.3(2)
B3' B7' B6' 110.4(3)
B2' B7' B6' 58.3(2)
B3' B7' B8' 55.2(2)
B2' B7' B8' 105.7(2)
B6' B7' B8' 117.5(3)
B3' B7' H7' 120.3(17)
B2' B7' H7' 125.2(17)
B6' B7' H7' 120.1(17)
B8' B7' H7' 116.8(17)
B3' B7' H67' 128.5(12)
B2' B7' H67' 102.8(12)
B6' B7' H67' 47.7(12)
B8' B7' H67' 91.0(12)
H7' B7' H67' 109.1(21)
B3' B8' B9' 110.0(3)
B3' B8' B4' 61.1(2)
B9' B8' B4' 57.6(2)
B3' B8' B7' 55.5(2)
B9' B8' B7' 117.2(2)
B4' B8' B7' 106.9(2)
B3' B8' H8' 125.5(15)
B9' B8' H8' 117.5(15)
B4' B8' H8' 128.0(15)
B7' B8' H8' 116.8(15)
B3' B8' H89' 129.0(14)
B9' B8' H89' 45.3(14)
B4' B8' H89' 100.5(14)
B7' B8' H89' 93.1(14)
H8' B8' H89' 103.7(20)
B4' B9' B10' 61.2(2)
B4' B9' B8' 61.2(2)
B10' B9' B8' 104.5(3)
B4' B9' H9' 131.0(17)
B10' B9' H9' 122.8(17)
B8' B9' H9' 131.2(17)
B4' B9' H89' 104.6(15)
B10' B9' H89' 117.0(14)
B8' B9' H89' 46.0(15)
H9' B9' H89' 111.6(22)
B4' B9' H9X 104.3(15)
B10' B9' H9X 45.5(14)
B8' B9' H9X 117.7(14)
H9' B9' H9X 104.8(22)
H89' B9' H9X 94.1(19)
B1' B10' B9' 109.3(3)
B1' B10' B4' 60.6(2)
B9' B10' B4' 57.7(2)
B1' B10' B5' 55.5(2)
B9' B10' B5' 117.1(3)
B4' B10' B5' 106.8(2)
B1' B10' H10' 122.1(15)
B9' B10' H10' 120.2(15)
B4' B10' H10' 125.7(15)
B5' B10' H10' 116.3(15)
B1' B10' H9X 129.2(14)
B9' B10' H9X 46.3(14)
B4' B10' H9X 101.7(15)
B5' B10' H9X 93.1(14)
H10' B10' H9X 107.0(21)

loop_
_geom_bond_atom_site_label_1
_geom_bond_atom_site_label_2
_geom_bond_distance
C2 C1' 1.544(11)
C2 C3 1.551(9)
C2 C3' 1.554(11)
C2 C1 1.564(9)
C2 B6 1.574(4)
C5 C6' 1.380(8)
C5 C6 1.402(7)
C5 B6' 1.570(4)
C5 C4 1.608(6)
C5 C4' 1.648(8)
C1 C7 1.459(11)
C1 C6 1.563(10)
C3 C4 1.524(9)
C4 C7 1.552(11)
C1' C7' 1.449(13)
C1' C6' 1.579(12)
C3' C4' 1.506(11)
C4' C7' 1.512(12)
B1 B10 1.722(6)
B1 B5 1.747(5)
B1 B3 1.762(5)
B1 B4 1.765(5)
B1 B2 1.768(5)
B1 H1 1.11(3)
B2 B6 1.724(5)
B2 B3 1.768(5)
B2 B7 1.770(5)
B2 B5 1.772(5)
B2 H2 1.04(3)
B3 B8 1.740(5)
B3 B4 1.749(5)
B3 B7 1.749(5)
B3 H3 1.07(3)
B4 B9 1.721(5)
B4 B10 1.781(5)
B4 B8 1.788(5)
B4 H4 1.11(3)
B5 B6 1.816(6)
B5 B10 1.981(6)
B5 H5 1.06(3)
B5 H56 1.24(3)
B6 B7 1.807(5)
B6 H56 1.29(3)
B6 H67 1.34(3)
B7 B8 1.967(5)
B7 H7 1.15(3)
B7 H67 1.17(3)
B8 B9 1.775(6)
B8 H8 1.12(3)
B8 H89 1.22(3)
B9 B10 1.786(6)
B9 H9 1.12(3)
B9 H89 1.31(3)
B9 H910 1.33(3)
B10 H10 1.17(3)
B10 H910 1.31(3)
B1' B10' 1.736(5)
B1' B5' 1.739(5)
B1' B2' 1.766(5)
B1' B3' 1.774(5)
B1' B4' 1.774(5)
B1' H1' 1.11(3)
B2' B6' 1.745(5)
B2' B3' 1.771(5)
B2' B7' 1.773(5)
B2' B5' 1.782(5)
B2' H2' 1.11(3)
B3' B8' 1.742(5)
B3' B7' 1.750(5)
B3' B4' 1.792(5)
B3' H3' 1.08(3)
B4' B9' 1.717(5)
B4' B10' 1.780(5)
B4' B8' 1.782(5)
B4' H4' 1.09(3)
B5' B6' 1.800(5)
B5' B10' 1.973(5)
B5' H5' 1.13(4)
B5' H56' 1.28(3)
B6' B7' 1.807(5)
B6' H56' 1.41(3)
B6' H67' 1.34(3)
B7' B8' 1.986(5)
B7' H7' 1.09(3)
B7' H67' 1.30(3)
B8' B9' 1.782(6)
B8' H8' 1.13(3)
B8' H89' 1.28(3)
B9' B10' 1.780(5)
B9' H9' 1.12(3)
B9' H89' 1.27(3)
B9' H9X 1.29(3)
B10' H10' 1.06(3)
B10' H9X 1.27(3)
